data_4348434
loop_
_publ_author_name
'Liu, Dongmei'
'Qiu, Zaozao'
'Xie, Zuowei'

_publ_section_title
;
 Synthesis, structure, and alkyne insertion of a mixed-sandwich
 zirconacarborane alkyl
;
_journal_issue 5
_journal_name_full 'Inorganic Chemistry Frontiers'
_journal_page_first 467
_journal_paper_doi 10.1039/C4QI00244J
_journal_volume 2
_journal_year 2015
_chemical_formula_sum 'C26 H58 B9 N Si3 Zr'
_chemical_formula_weight 657.51
_space_group_IT_number 14
_space_group_name_Hall '-P 2yn'
_space_group_name_H-M_alt 'P 1 21/n 1'
_symmetry_cell_setting monoclinic
_symmetry_space_group_name_H-M 'P 1 21/n 1'
_atom_sites_solution_hydrogens geom
_atom_sites_solution_primary direct
_atom_sites_solution_secondary difmap
_audit_creation_method SHELXL-97
_audit_update_record
;
2014-12-26 deposited with the CCDC.
2015-03-12 downloaded from the CCDC.
;
_cell_angle_alpha 90.00
_cell_angle_beta 115.754(2)
_cell_angle_gamma 90.00
_cell_formula_units_Z 4
_cell_length_a 18.3707(15)
_cell_length_b 10.6144(10)
_cell_length_c 20.4646(18)
_cell_measurement_reflns_used 962
_cell_measurement_temperature 293(2)
_cell_measurement_theta_max 22.92
_cell_measurement_theta_min 2.28
_cell_volume 3594.1(6)
_computing_cell_refinement 'BRUKER SMART CCD DIFFRACTOMETER'
_computing_data_collection 'BRUKER SMART CCD DIFFRACTOMETER'
_computing_data_reduction 'BRUKER SMART CCD DIFFRACTOMETER'
_computing_molecular_graphics 'SIEMENS SHELXTL'
_computing_publication_material 'SIEMENS SHELXTL'
_computing_structure_refinement 'SHELXL-97 (Sheldrick, 1997)'
_computing_structure_solution 'SHELXS-97 (Sheldrick, 1990)'
_diffrn_ambient_temperature 293(2)
_diffrn_measured_fraction_theta_full 0.999
_diffrn_measured_fraction_theta_max 0.999
_diffrn_measurement_device_type 'BRUKER SMART CCD DIFFRACTOMETER'
_diffrn_measurement_method 'OMEGA SCAN'
_diffrn_radiation_monochromator graphite
_diffrn_radiation_source 'fine-focus sealed tube'
_diffrn_radiation_type MoK\a
_diffrn_radiation_wavelength 0.71073
_diffrn_reflns_av_R_equivalents 0.0560
_diffrn_reflns_av_sigmaI/netI 0.0615
_diffrn_reflns_limit_h_max 21
_diffrn_reflns_limit_h_min -19
_diffrn_reflns_limit_k_max 11
_diffrn_reflns_limit_k_min -12
_diffrn_reflns_limit_l_max 23
_diffrn_reflns_limit_l_min -24
_diffrn_reflns_number 19074
_diffrn_reflns_theta_full 25.00
_diffrn_reflns_theta_max 25.00
_diffrn_reflns_theta_min 1.25
_exptl_absorpt_coefficient_mu 0.425
_exptl_absorpt_correction_T_max 1.0000
_exptl_absorpt_correction_T_min 0.825497
_exptl_absorpt_correction_type multi-scan
_exptl_crystal_colour orange
_exptl_crystal_density_diffrn 1.215
_exptl_crystal_density_method 'not measured'
_exptl_crystal_description block
_exptl_crystal_F_000 1392
_exptl_crystal_size_max 0.30
_exptl_crystal_size_mid 0.20
_exptl_crystal_size_min 0.20
_refine_diff_density_max 0.425
_refine_diff_density_min -0.290
_refine_diff_density_rms 0.077
_refine_ls_extinction_method none
_refine_ls_goodness_of_fit_ref 1.055
_refine_ls_hydrogen_treatment riding
_refine_ls_matrix_type full
_refine_ls_number_parameters 361
_refine_ls_number_reflns 6332
_refine_ls_number_restraints 0
_refine_ls_restrained_S_all 1.055
_refine_ls_R_factor_all 0.0723
_refine_ls_R_factor_gt 0.0446
_refine_ls_shift/su_max 0.001
_refine_ls_shift/su_mean 0.000
_refine_ls_structure_factor_coef Fsqd
_refine_ls_weighting_details 'calc w=1/[\s^2^(Fo^2^)+(0.0583P)^2^+1.3867P] where P=(Fo^2^+2Fc^2^)/3'
_refine_ls_weighting_scheme calc
_refine_ls_wR_factor_gt 0.1045
_refine_ls_wR_factor_ref 0.1243
_reflns_number_gt 4561
_reflns_number_total 6332
_reflns_threshold_expression >2sigma(I)
_cod_data_source_file c4qi00244j2.cif
_cod_data_source_block 2f
_cod_depositor_comments
;
The following automatic conversions were performed:

data item '_symmetry_cell_setting' value 'Monoclinic' was changed to
'monoclinic' in accordance with the
/home/saulius/struct/COD-crude-data/automatic-downloads/DataCite-retrospective/RSC/depositions/lib/dictionaries/cif_core.dic
dictionary named 'cif_core.dic' version 2.4.2 last updated on
2011-04-26.

Automatic conversion script
Id: cif_fix_values 6909 2019-04-08 15:41:33Z antanas 
;
_cod_original_cell_volume 3594.1(5)
_cod_original_sg_symbol_H-M P2(1)/n
_cod_database_code 4348434

loop_
_symmetry_equiv_pos_as_xyz
'x, y, z'
'-x+1/2, y+1/2, -z+1/2'
'-x, -y, -z'
'x-1/2, -y-1/2, z-1/2'

loop_
_atom_site_label
_atom_site_type_symbol
_atom_site_fract_x
_atom_site_fract_y
_atom_site_fract_z
_atom_site_U_iso_or_equiv
_atom_site_adp_type
_atom_site_occupancy
_atom_site_symmetry_multiplicity
_atom_site_calc_flag
_atom_site_refinement_flags
Zr1 Zr 0.50842(2) 0.48056(3) 0.76748(2) 0.02498(13) Uani 1 1 d .
N1 N 0.40996(17) 0.3366(3) 0.76506(17) 0.0323(8) Uani 1 1 d .
Si1 Si 0.63336(7) 0.48282(11) 0.97086(6) 0.0354(3) Uani 1 1 d .
Si2 Si 0.46991(7) 0.26810(12) 0.57850(6) 0.0416(3) Uani 1 1 d .
Si3 Si 0.72644(7) 0.57374(13) 0.77045(7) 0.0463(3) Uani 1 1 d .
C1 C 0.3755(2) 0.6106(4) 0.7426(2) 0.0337(9) Uani 1 1 d .
C2 C 0.4485(2) 0.6543(3) 0.8160(2) 0.0333(9) Uani 1 1 d .
H2 H 0.4561 0.6078 0.8667 0.040 Uiso 1 1 calc R
C11 C 0.3148(2) 0.5154(4) 0.7444(2) 0.0432(11) Uani 1 1 d .
H11A H 0.2809 0.5560 0.7637 0.052 Uiso 1 1 calc R
H11B H 0.2802 0.4889 0.6952 0.052 Uiso 1 1 calc R
C12 C 0.3534(2) 0.4010(4) 0.7895(2) 0.0380(10) Uani 1 1 d .
H12A H 0.3830 0.4259 0.8399 0.046 Uiso 1 1 calc R
H12B H 0.3116 0.3423 0.7864 0.046 Uiso 1 1 calc R
C13 C 0.3605(2) 0.2734(4) 0.6947(2) 0.0459(11) Uani 1 1 d .
H13A H 0.3226 0.2173 0.7003 0.069 Uiso 1 1 calc R
H13B H 0.3952 0.2264 0.6796 0.069 Uiso 1 1 calc R
H13C H 0.3316 0.3358 0.6587 0.069 Uiso 1 1 calc R
C14 C 0.4533(2) 0.2382(4) 0.8205(2) 0.0373(10) Uani 1 1 d .
H14A H 0.4747 0.1751 0.7992 0.045 Uiso 1 1 calc R
H14B H 0.4151 0.1968 0.8346 0.045 Uiso 1 1 calc R
C15 C 0.5215(2) 0.2919(4) 0.8872(2) 0.0348(9) Uani 1 1 d .
C16 C 0.5508(3) 0.1929(4) 0.9473(2) 0.0471(11) Uani 1 1 d .
H16A H 0.5053 0.1433 0.9449 0.057 Uiso 1 1 calc R
H16B H 0.5752 0.2340 0.9943 0.057 Uiso 1 1 calc R
C17 C 0.6132(3) 0.1059(4) 0.9386(3) 0.0538(12) Uani 1 1 d .
H17A H 0.5882 0.0663 0.8913 0.065 Uiso 1 1 calc R
H17B H 0.6578 0.1569 0.9403 0.065 Uiso 1 1 calc R
C18 C 0.6466(3) 0.0037(4) 0.9961(3) 0.0713(16) Uani 1 1 d .
H18A H 0.6778 0.0423 1.0431 0.086 Uiso 1 1 calc R
H18B H 0.6022 -0.0421 0.9985 0.086 Uiso 1 1 calc R
C19 C 0.6999(3) -0.0874(5) 0.9794(3) 0.087(2) Uani 1 1 d .
H19A H 0.7200 -0.1509 1.0164 0.130 Uiso 1 1 calc R
H19B H 0.7445 -0.0424 0.9780 0.130 Uiso 1 1 calc R
H19C H 0.6690 -0.1264 0.9332 0.130 Uiso 1 1 calc R
C20 C 0.5533(2) 0.4068(4) 0.8868(2) 0.0292(9) Uani 1 1 d .
C21 C 0.7231(2) 0.5311(5) 0.9560(2) 0.0551(13) Uani 1 1 d .
H21A H 0.7053 0.5790 0.9120 0.083 Uiso 1 1 calc R
H21B H 0.7513 0.4573 0.9523 0.083 Uiso 1 1 calc R
H21C H 0.7586 0.5816 0.9961 0.083 Uiso 1 1 calc R
C22 C 0.6811(3) 0.3898(5) 1.0581(2) 0.0645(14) Uani 1 1 d .
H22A H 0.6398 0.3607 1.0712 0.097 Uiso 1 1 calc R
H22B H 0.7183 0.4427 1.0960 0.097 Uiso 1 1 calc R
H22C H 0.7096 0.3189 1.0514 0.097 Uiso 1 1 calc R
C23 C 0.5905(3) 0.6231(4) 0.9969(2) 0.0470(11) Uani 1 1 d .
H23A H 0.5645 0.6770 0.9555 0.070 Uiso 1 1 calc R
H23B H 0.6332 0.6684 1.0349 0.070 Uiso 1 1 calc R
H23C H 0.5516 0.5959 1.0136 0.070 Uiso 1 1 calc R
C24 C 0.5719(2) 0.4550(4) 0.6793(2) 0.0324(9) Uani 1 1 d .
H24A H 0.5624 0.5132 0.6392 0.039 Uiso 1 1 calc R
C25 C 0.5308(2) 0.3398(3) 0.6709(2) 0.0306(9) Uani 1 1 d .
C26 C 0.5696(2) 0.2802(3) 0.7398(2) 0.0299(9) Uani 1 1 d .
H26A H 0.5589 0.1940 0.7504 0.036 Uiso 1 1 calc R
C27 C 0.6329(2) 0.3566(4) 0.7872(2) 0.0319(9) Uani 1 1 d .
H27A H 0.6744 0.3299 0.8347 0.038 Uiso 1 1 calc R
C28 C 0.6364(2) 0.4685(4) 0.7501(2) 0.0324(9) Uani 1 1 d .
C29 C 0.5348(3) 0.2841(5) 0.5297(3) 0.0732(16) Uani 1 1 d .
H29A H 0.5451 0.3716 0.5254 0.110 Uiso 1 1 calc R
H29B H 0.5077 0.2476 0.4823 0.110 Uiso 1 1 calc R
H29C H 0.5851 0.2411 0.5565 0.110 Uiso 1 1 calc R
C30 C 0.4500(3) 0.0982(4) 0.5865(3) 0.0623(14) Uani 1 1 d .
H30A H 0.4194 0.0635 0.5390 0.093 Uiso 1 1 calc R
H30B H 0.4198 0.0895 0.6146 0.093 Uiso 1 1 calc R
H30C H 0.5004 0.0541 0.6101 0.093 Uiso 1 1 calc R
C31 C 0.3732(3) 0.3527(5) 0.5244(3) 0.0707(16) Uani 1 1 d .
H31A H 0.3843 0.4401 0.5206 0.106 Uiso 1 1 calc R
H31B H 0.3383 0.3451 0.5480 0.106 Uiso 1 1 calc R
H31C H 0.3474 0.3164 0.4768 0.106 Uiso 1 1 calc R
C32 C 0.7268(3) 0.7335(4) 0.8076(3) 0.0595(14) Uani 1 1 d .
H32A H 0.6793 0.7784 0.7756 0.089 Uiso 1 1 calc R
H32B H 0.7740 0.7784 0.8119 0.089 Uiso 1 1 calc R
H32C H 0.7273 0.7262 0.8545 0.089 Uiso 1 1 calc R
C33 C 0.7276(4) 0.5937(6) 0.6802(3) 0.0791(18) Uani 1 1 d .
H33A H 0.6801 0.6387 0.6482 0.119 Uiso 1 1 calc R
H33B H 0.7284 0.5124 0.6600 0.119 Uiso 1 1 calc R
H33C H 0.7748 0.6402 0.6860 0.119 Uiso 1 1 calc R
C34 C 0.8194(3) 0.4873(5) 0.8337(3) 0.0682(16) Uani 1 1 d .
H34A H 0.8183 0.4771 0.8799 0.102 Uiso 1 1 calc R
H34B H 0.8665 0.5344 0.8398 0.102 Uiso 1 1 calc R
H34C H 0.8209 0.4059 0.8138 0.102 Uiso 1 1 calc R
B3 B 0.5268(3) 0.7029(4) 0.8027(3) 0.0358(11) Uani 1 1 d .
H3 H 0.5899 0.6940 0.8436 0.043 Uiso 1 1 calc R
B4 B 0.4990(3) 0.6971(4) 0.7088(3) 0.0374(11) Uani 1 1 d .
H4 H 0.5402 0.6897 0.6829 0.045 Uiso 1 1 calc R
B5 B 0.4011(3) 0.6272(4) 0.6743(3) 0.0365(11) Uani 1 1 d .
H5 H 0.3768 0.5653 0.6265 0.044 Uiso 1 1 calc R
B6 B 0.3663(3) 0.7528(5) 0.7805(3) 0.0435(12) Uani 1 1 d .
H6 H 0.3237 0.7712 0.8040 0.052 Uiso 1 1 calc R
B7 B 0.4646(3) 0.8154(5) 0.8200(3) 0.0454(13) Uani 1 1 d .
H7 H 0.4866 0.8739 0.8692 0.055 Uiso 1 1 calc R
B8 B 0.4941(3) 0.8422(5) 0.7487(3) 0.0447(13) Uani 1 1 d .
H8 H 0.5349 0.9201 0.7516 0.054 Uiso 1 1 calc R
B9 B 0.4116(3) 0.7925(5) 0.6652(3) 0.0468(13) Uani 1 1 d .
H9 H 0.3973 0.8372 0.6125 0.056 Uiso 1 1 calc R
B10 B 0.3348(3) 0.7372(5) 0.6864(3) 0.0473(13) Uani 1 1 d .
H10 H 0.2708 0.7455 0.6476 0.057 Uiso 1 1 calc R
B11 B 0.3923(3) 0.8701(5) 0.7340(3) 0.0507(14) Uani 1 1 d .
H11 H 0.3669 0.9657 0.7266 0.061 Uiso 1 1 calc R

loop_
_atom_site_aniso_label
_atom_site_aniso_U_11
_atom_site_aniso_U_22
_atom_site_aniso_U_33
_atom_site_aniso_U_23
_atom_site_aniso_U_13
_atom_site_aniso_U_12
Zr1 0.02290(19) 0.0255(2) 0.0245(2) 0.00303(15) 0.00843(15) 0.00018(15)
N1 0.0225(15) 0.0392(19) 0.0306(19) -0.0001(15) 0.0074(14) -0.0080(14)
Si1 0.0326(6) 0.0434(7) 0.0255(6) 0.0023(5) 0.0081(5) 0.0018(5)
Si2 0.0443(7) 0.0436(7) 0.0311(7) -0.0050(5) 0.0108(6) -0.0043(6)
Si3 0.0436(7) 0.0573(8) 0.0432(8) -0.0113(6) 0.0235(6) -0.0233(6)
C1 0.0244(19) 0.038(2) 0.033(2) 0.0010(18) 0.0063(18) 0.0033(17)
C2 0.029(2) 0.035(2) 0.030(2) -0.0010(17) 0.0065(18) 0.0058(17)
C11 0.026(2) 0.057(3) 0.044(3) -0.004(2) 0.0127(19) 0.001(2)
C12 0.031(2) 0.048(3) 0.038(3) -0.0011(19) 0.0168(19) -0.0082(19)
C13 0.040(2) 0.052(3) 0.040(3) -0.009(2) 0.011(2) -0.016(2)
C14 0.040(2) 0.032(2) 0.043(3) 0.0088(18) 0.021(2) -0.0052(18)
C15 0.034(2) 0.039(2) 0.034(2) 0.0069(18) 0.0169(19) 0.0021(18)
C16 0.048(3) 0.049(3) 0.040(3) 0.013(2) 0.016(2) -0.004(2)
C17 0.060(3) 0.044(3) 0.046(3) 0.008(2) 0.014(2) 0.001(2)
C18 0.078(4) 0.047(3) 0.062(4) 0.011(3) 0.005(3) 0.003(3)
C19 0.068(4) 0.053(4) 0.100(5) 0.006(3) 0.000(3) 0.003(3)
C20 0.0262(19) 0.037(2) 0.024(2) 0.0044(16) 0.0111(17) 0.0046(17)
C21 0.034(2) 0.084(4) 0.040(3) -0.005(2) 0.010(2) -0.011(2)
C22 0.074(3) 0.062(3) 0.036(3) 0.007(2) 0.003(3) 0.004(3)
C23 0.051(3) 0.051(3) 0.034(3) -0.009(2) 0.014(2) -0.002(2)
C24 0.034(2) 0.034(2) 0.033(2) 0.0003(17) 0.0184(19) -0.0011(17)
C25 0.029(2) 0.030(2) 0.034(2) -0.0012(17) 0.0148(18) -0.0012(17)
C26 0.032(2) 0.026(2) 0.033(2) 0.0004(16) 0.0148(18) 0.0040(16)
C27 0.0208(18) 0.039(2) 0.034(2) -0.0004(18) 0.0097(17) 0.0037(17)
C28 0.029(2) 0.037(2) 0.032(2) -0.0031(18) 0.0145(18) -0.0025(17)
C29 0.086(4) 0.092(4) 0.053(3) -0.015(3) 0.041(3) -0.017(3)
C30 0.069(3) 0.051(3) 0.058(3) -0.016(2) 0.019(3) -0.013(3)
C31 0.066(3) 0.088(4) 0.039(3) 0.003(3) 0.004(3) 0.012(3)
C32 0.066(3) 0.055(3) 0.058(3) -0.006(2) 0.028(3) -0.025(3)
C33 0.099(4) 0.096(4) 0.060(4) -0.021(3) 0.051(3) -0.055(4)
C34 0.037(3) 0.098(4) 0.067(4) -0.028(3) 0.020(3) -0.016(3)
B3 0.034(2) 0.033(3) 0.033(3) 0.001(2) 0.008(2) 0.002(2)
B4 0.041(3) 0.030(2) 0.039(3) 0.004(2) 0.014(2) 0.004(2)
B5 0.036(3) 0.035(3) 0.029(3) 0.005(2) 0.006(2) 0.007(2)
B6 0.040(3) 0.046(3) 0.039(3) 0.001(2) 0.012(2) 0.017(2)
B7 0.050(3) 0.035(3) 0.044(3) -0.003(2) 0.014(3) 0.006(2)
B8 0.050(3) 0.033(3) 0.046(3) 0.005(2) 0.016(3) 0.004(2)
B9 0.054(3) 0.037(3) 0.042(3) 0.011(2) 0.014(3) 0.012(2)
B10 0.040(3) 0.053(3) 0.037(3) 0.010(2) 0.007(2) 0.020(2)
B11 0.058(3) 0.038(3) 0.045(3) 0.002(2) 0.012(3) 0.019(3)

loop_
_atom_type_symbol
_atom_type_description
_atom_type_scat_dispersion_real
_atom_type_scat_dispersion_imag
_atom_type_scat_source
C C 0.0033 0.0016 'International Tables Vol C Tables 4.2.6.8 and 6.1.1.4'
H H 0.0000 0.0000 'International Tables Vol C Tables 4.2.6.8 and 6.1.1.4'
B B 0.0013 0.0007 'International Tables Vol C Tables 4.2.6.8 and 6.1.1.4'
N N 0.0061 0.0033 'International Tables Vol C Tables 4.2.6.8 and 6.1.1.4'
Si Si 0.0817 0.0704 'International Tables Vol C Tables 4.2.6.8 and 6.1.1.4'
Zr Zr -2.9673 0.5597 'International Tables Vol C Tables 4.2.6.8 and 6.1.1.4'

loop_
_geom_angle_atom_site_label_1
_geom_angle_atom_site_label_2
_geom_angle_atom_site_label_3
_geom_angle
C20 Zr1 N1 74.00(12)
C20 Zr1 B3 94.26(15)
N1 Zr1 B3 129.72(13)
C20 Zr1 C27 76.95(12)
N1 Zr1 C27 107.50(12)
B3 Zr1 C27 117.26(14)
C20 Zr1 C28 101.62(12)
N1 Zr1 C28 135.86(12)
B3 Zr1 C28 94.15(14)
C27 Zr1 C28 32.86(12)
C20 Zr1 C24 129.66(12)
N1 Zr1 C24 119.96(11)
B3 Zr1 C24 105.28(14)
C27 Zr1 C24 52.79(12)
C28 Zr1 C24 32.59(12)
C20 Zr1 C2 81.50(13)
N1 Zr1 C2 91.13(12)
B3 Zr1 C2 38.62(14)
C27 Zr1 C2 146.03(12)
C28 Zr1 C2 132.37(12)
C24 Zr1 C2 139.17(13)
C20 Zr1 B4 135.09(15)
N1 Zr1 B4 132.68(13)
B3 Zr1 B4 41.08(16)
C27 Zr1 B4 114.59(14)
C28 Zr1 B4 81.79(14)
C24 Zr1 B4 73.91(14)
C2 Zr1 B4 65.36(14)
C20 Zr1 C26 87.91(12)
N1 Zr1 C26 82.19(11)
B3 Zr1 C26 147.32(14)
C27 Zr1 C26 31.94(11)
C28 Zr1 C26 53.67(12)
C24 Zr1 C26 51.78(12)
C2 Zr1 C26 168.73(12)
B4 Zr1 C26 125.68(14)
C20 Zr1 B5 141.17(14)
N1 Zr1 B5 92.43(13)
B3 Zr1 B5 66.41(15)
C27 Zr1 B5 141.55(14)
C28 Zr1 B5 112.64(14)
C24 Zr1 B5 88.81(14)
C2 Zr1 B5 62.18(14)
B4 Zr1 B5 40.55(15)
C26 Zr1 B5 126.88(14)
C20 Zr1 C25 119.35(12)
N1 Zr1 C25 89.14(11)
B3 Zr1 C25 135.84(14)
C27 Zr1 C25 53.10(12)
C28 Zr1 C25 53.96(12)
C24 Zr1 C25 31.35(11)
C2 Zr1 C25 158.22(12)
B4 Zr1 C25 99.03(14)
C26 Zr1 C25 31.56(11)
B5 Zr1 C25 96.05(14)
C20 Zr1 C1 104.57(12)
N1 Zr1 C1 72.48(11)
B3 Zr1 C1 63.44(13)
C27 Zr1 C1 178.35(12)
C28 Zr1 C1 146.41(12)
C24 Zr1 C1 125.73(12)
C2 Zr1 C1 35.41(11)
B4 Zr1 C1 64.82(14)
C26 Zr1 C1 146.97(12)
B5 Zr1 C1 37.02(13)
C25 Zr1 C1 125.30(12)
C13 N1 C14 108.7(3)
C13 N1 C12 107.9(3)
C14 N1 C12 106.4(3)
C13 N1 Zr1 117.0(2)
C14 N1 Zr1 106.7(2)
C12 N1 Zr1 109.5(2)
C23 Si1 C21 109.8(2)
C23 Si1 C22 103.1(2)
C21 Si1 C22 102.5(2)
C23 Si1 C20 110.00(18)
C21 Si1 C20 111.15(19)
C22 Si1 C20 119.7(2)
C30 Si2 C31 110.2(2)
C30 Si2 C29 109.3(2)
C31 Si2 C29 107.7(3)
C30 Si2 C25 110.8(2)
C31 Si2 C25 113.4(2)
C29 Si2 C25 105.1(2)
C32 Si3 C33 107.6(2)
C32 Si3 C34 108.9(2)
C33 Si3 C34 109.9(3)
C32 Si3 C28 118.5(2)
C33 Si3 C28 103.6(2)
C34 Si3 C28 108.1(2)
C11 C1 C2 119.9(3)
C11 C1 B5 124.8(3)
C2 C1 B5 109.5(3)
C11 C1 B10 115.3(3)
C2 C1 B10 110.4(3)
B5 C1 B10 63.5(3)
C11 C1 B6 110.6(3)
C2 C1 B6 61.9(2)
B5 C1 B6 113.6(3)
B10 C1 B6 61.3(3)
C11 C1 Zr1 105.9(2)
C2 C1 Zr1 69.07(18)
B5 C1 Zr1 69.23(19)
B10 C1 Zr1 129.3(3)
B6 C1 Zr1 128.7(2)
C1 C2 B3 111.7(3)
C1 C2 B6 63.4(2)
B3 C2 B6 114.0(3)
C1 C2 B7 112.9(3)
B3 C2 B7 63.7(3)
B6 C2 B7 61.3(3)
C1 C2 Zr1 75.52(19)
B3 C2 Zr1 67.0(2)
B6 C2 Zr1 136.2(3)
B7 C2 Zr1 129.5(3)
C12 C11 C1 113.4(3)
N1 C12 C11 111.9(3)
N1 C14 C15 112.5(3)
C20 C15 C14 121.8(3)
C20 C15 C16 128.5(4)
C14 C15 C16 109.4(3)
C15 C16 C17 109.8(3)
C18 C17 C16 114.1(4)
C19 C18 C17 111.3(5)
C15 C20 Si1 123.1(3)
C15 C20 Zr1 110.4(3)
Si1 C20 Zr1 125.95(18)
C25 C24 C28 112.1(3)
C25 C24 Zr1 78.0(2)
C28 C24 Zr1 72.8(2)
C24 C25 C26 104.7(3)
C24 C25 Si2 121.7(3)
C26 C25 Si2 129.6(3)
C24 C25 Zr1 70.6(2)
C26 C25 Zr1 71.6(2)
Si2 C25 Zr1 139.33(18)
C27 C26 C25 109.7(3)
C27 C26 Zr1 71.4(2)
C25 C26 Zr1 76.8(2)
C26 C27 C28 109.2(3)
C26 C27 Zr1 76.6(2)
C28 C27 Zr1 74.1(2)
C24 C28 C27 104.3(3)
C24 C28 Si3 123.0(3)
C27 C28 Si3 127.9(3)
C24 C28 Zr1 74.7(2)
C27 C28 Zr1 73.0(2)
Si3 C28 Zr1 135.97(19)
C2 B3 B4 107.9(3)
C2 B3 B8 106.1(3)
B4 B3 B8 59.6(3)
C2 B3 B7 60.1(3)
B4 B3 B7 109.4(3)
B8 B3 B7 59.9(3)
C2 B3 Zr1 74.3(2)
B4 B3 Zr1 73.0(2)
B8 B3 Zr1 130.5(3)
B7 B3 Zr1 133.1(3)
B3 B4 B8 60.9(3)
B3 B4 B9 107.4(4)
B8 B4 B9 61.2(3)
B3 B4 B5 102.1(3)
B8 B4 B5 107.5(3)
B9 B4 B5 60.2(3)
B3 B4 Zr1 65.9(2)
B8 B4 Zr1 124.9(3)
B9 B4 Zr1 127.5(3)
B5 B4 Zr1 70.3(2)
C1 B5 B10 59.6(3)
C1 B5 B4 108.4(3)
B10 B5 B4 107.8(3)
C1 B5 B9 106.0(3)
B10 B5 B9 58.8(3)
B4 B5 B9 59.7(3)
C1 B5 Zr1 73.8(2)
B10 B5 Zr1 129.9(3)
B4 B5 Zr1 69.1(2)
B9 B5 Zr1 125.9(3)
C2 B6 C1 54.7(2)
C2 B6 B11 105.4(3)
C1 B6 B11 105.8(4)
C2 B6 B7 59.8(3)
C1 B6 B7 104.7(3)
B11 B6 B7 60.9(3)
C2 B6 B10 102.5(3)
C1 B6 B10 58.6(3)
B11 B6 B10 60.8(3)
B7 B6 B10 108.8(4)
C2 B7 B6 59.0(3)
C2 B7 B11 103.7(3)
B6 B7 B11 59.4(3)
C2 B7 B8 103.1(3)
B6 B7 B8 107.5(4)
B11 B7 B8 60.1(3)
C2 B7 B3 56.2(2)
B6 B7 B3 105.9(3)
B11 B7 B3 106.8(4)
B8 B7 B3 59.9(3)
B4 B8 B7 109.5(4)
B4 B8 B11 109.1(4)
B7 B8 B11 59.8(3)
B4 B8 B3 59.5(3)
B7 B8 B3 60.2(3)
B11 B8 B3 106.7(4)
B4 B8 B9 59.7(3)
B7 B8 B9 107.4(4)
B11 B8 B9 60.1(3)
B3 B8 B9 105.2(3)
B10 B9 B4 109.5(3)
B10 B9 B5 60.5(3)
B4 B9 B5 60.1(3)
B10 B9 B11 60.2(3)
B4 B9 B11 108.1(4)
B5 B9 B11 107.5(4)
B10 B9 B8 107.4(4)
B4 B9 B8 59.1(3)
B5 B9 B8 105.9(3)
B11 B9 B8 59.5(3)
C1 B10 B9 105.4(3)
C1 B10 B6 60.1(3)
B9 B10 B6 108.8(4)
C1 B10 B11 105.8(3)
B9 B10 B11 61.2(3)
B6 B10 B11 59.4(3)
C1 B10 B5 56.9(2)
B9 B10 B5 60.8(3)
B6 B10 B5 107.1(3)
B11 B10 B5 108.5(4)
B6 B11 B10 59.8(3)
B6 B11 B7 59.6(3)
B10 B11 B7 107.1(4)
B6 B11 B8 107.6(3)
B10 B11 B8 106.8(3)
B7 B11 B8 60.1(3)
B6 B11 B9 107.0(4)
B10 B11 B9 58.6(3)
B7 B11 B9 108.0(3)
B8 B11 B9 60.4(3)

loop_
_geom_bond_atom_site_label_1
_geom_bond_atom_site_label_2
_geom_bond_distance
Zr1 C20 2.347(4)
Zr1 N1 2.352(3)
Zr1 B3 2.448(5)
Zr1 C27 2.514(3)
Zr1 C28 2.529(4)
Zr1 C24 2.553(4)
Zr1 C2 2.560(4)
Zr1 B4 2.564(5)
Zr1 C26 2.580(4)
Zr1 B5 2.584(4)
Zr1 C25 2.648(4)
Zr1 C1 2.653(4)
N1 C13 1.487(5)
N1 C14 1.493(5)
N1 C12 1.500(5)
Si1 C23 1.867(4)
Si1 C21 1.872(4)
Si1 C22 1.890(5)
Si1 C20 1.890(4)
Si2 C30 1.861(5)
Si2 C31 1.865(5)
Si2 C29 1.865(5)
Si2 C25 1.889(4)
Si3 C32 1.857(5)
Si3 C33 1.869(5)
Si3 C34 1.874(5)
Si3 C28 1.886(4)
C1 C11 1.518(5)
C1 C2 1.588(5)
C1 B5 1.664(6)
C1 B10 1.714(6)
C1 B6 1.740(6)
C2 B3 1.659(6)
C2 B6 1.717(6)
C2 B7 1.731(6)
C11 C12 1.504(6)
C14 C15 1.508(5)
C15 C20 1.354(5)
C15 C16 1.527(5)
C16 C17 1.541(6)
C17 C18 1.520(6)
C18 C19 1.517(7)
C24 C25 1.408(5)
C24 C28 1.426(5)
C25 C26 1.423(5)
C26 C27 1.403(5)
C27 C28 1.427(5)
B3 B4 1.761(7)
B3 B8 1.786(6)
B3 B7 1.791(7)
B4 B8 1.764(7)
B4 B9 1.776(6)
B4 B5 1.784(7)
B5 B10 1.779(7)
B5 B9 1.784(7)
B6 B11 1.753(8)
B6 B7 1.757(7)
B6 B10 1.761(7)
B7 B11 1.779(7)
B7 B8 1.785(7)
B8 B11 1.786(7)
B8 B9 1.801(7)
B9 B10 1.748(8)
B9 B11 1.795(7)
B10 B11 1.778(8)
